data_4134025
loop_
_publ_author_name
'Carsch, Kurtis M.'
'Lukens, James T.'
'DiMucci, Ida M.'
'Iovan, Diana A.'
'Zheng, Shao-Liang'
'Lancaster, Kyle M.'
'Betley, Theodore A.'

_publ_section_title
;
 Electronic Structures and Reactivity Profiles of Aryl Nitrenoid-Bridged
 Dicopper Complexes.
;
_journal_name_full 'Journal of the American Chemical Society'
_journal_paper_doi 10.1021/jacs.9b09616
_journal_year 2020
_chemical_formula_sum 'C79 H90 Cu2 N4 O2 P2'
_chemical_formula_weight 1316.56
_chemical_name_systematic (Mesdmx)Cu2(PMe3)2
_space_group_crystal_system triclinic
_space_group_IT_number 2
_space_group_name_Hall '-P 1'
_space_group_name_H-M_alt 'P -1'
_atom_sites_solution_hydrogens geom
_audit_creation_method SHELXL-2014/7
_cell_angle_alpha 80.283(4)
_cell_angle_beta 89.945(4)
_cell_angle_gamma 74.102(4)
_cell_formula_units_Z 2
_cell_length_a 11.0169(6)
_cell_length_b 15.6053(7)
_cell_length_c 21.4320(11)
_cell_measurement_reflns_used 9939
_cell_measurement_temperature 100(2)
_cell_measurement_theta_max 25.02
_cell_measurement_theta_min 2.32
_cell_volume 3488.9(3)
_computing_cell_refinement 'SAINT 8.35A (Bruker-AXS, 2015)'
_computing_data_collection 'APEX3 v2016.1.0 (Bruker-AXS, 2016)'
_computing_data_reduction 'SAINT 8.35A (Bruker-AXS, 2015)'
_computing_molecular_graphics 'Bruker SHELXTL (Sheldrick, 2015)'
_computing_publication_material 'Bruker SHELXT (Sheldrick, 2015)'
_computing_structure_refinement 'SHELXL-2014/7 (Sheldrick, 2014)'
_computing_structure_solution 'SHELXT-2014 (Sheldrick, 2015)'
_diffrn_ambient_temperature 100(2)
_diffrn_measured_fraction_theta_full 0.998
_diffrn_measured_fraction_theta_max 0.998
_diffrn_measurement_device_type 'Bruker D8 goniometer with CCD'
_diffrn_measurement_method 'omega and phi scans'
_diffrn_radiation_type MoK\a
_diffrn_radiation_wavelength 0.71073
_diffrn_reflns_av_R_equivalents 0.0988
_diffrn_reflns_av_unetI/netI 0.1313
_diffrn_reflns_Laue_measured_fraction_full 0.998
_diffrn_reflns_Laue_measured_fraction_max 0.998
_diffrn_reflns_limit_h_max 13
_diffrn_reflns_limit_h_min -12
_diffrn_reflns_limit_k_max 18
_diffrn_reflns_limit_k_min -18
_diffrn_reflns_limit_l_max 23
_diffrn_reflns_limit_l_min -25
_diffrn_reflns_number 36628
_diffrn_reflns_point_group_measured_fraction_full 0.998
_diffrn_reflns_point_group_measured_fraction_max 0.998
_diffrn_reflns_theta_full 25.026
_diffrn_reflns_theta_max 25.026
_diffrn_reflns_theta_min 2.032
_diffrn_source 'fine-focus sealed tube'
_exptl_absorpt_coefficient_mu 0.704
_exptl_absorpt_correction_T_max 0.7456
_exptl_absorpt_correction_T_min 0.7010
_exptl_absorpt_correction_type multi-scan
_exptl_absorpt_process_details SADABS
_exptl_crystal_colour pink
_exptl_crystal_density_diffrn 1.253
_exptl_crystal_density_method 'not measured'
_exptl_crystal_description block
_exptl_crystal_F_000 1392
_exptl_crystal_size_max 0.140
_exptl_crystal_size_mid 0.130
_exptl_crystal_size_min 0.090
_refine_diff_density_max 0.386
_refine_diff_density_min -0.460
_refine_diff_density_rms 0.082
_refine_ls_extinction_method none
_refine_ls_goodness_of_fit_ref 1.007
_refine_ls_hydrogen_treatment constr
_refine_ls_matrix_type full
_refine_ls_number_parameters 868
_refine_ls_number_reflns 12313
_refine_ls_number_restraints 190
_refine_ls_restrained_S_all 1.004
_refine_ls_R_factor_all 0.1198
_refine_ls_R_factor_gt 0.0554
_refine_ls_shift/su_max 0.001
_refine_ls_shift/su_mean 0.000
_refine_ls_structure_factor_coef Fsqd
_refine_ls_weighting_details 'w=1/[\s^2^(Fo^2^)+(0.0346P)^2^+0.1958P] where P=(Fo^2^+2Fc^2^)/3'
_refine_ls_weighting_scheme calc
_refine_ls_wR_factor_gt 0.0914
_refine_ls_wR_factor_ref 0.1085
_reflns_Friedel_coverage 0.000
_reflns_number_gt 7542
_reflns_number_total 12313
_reflns_threshold_expression 'I > 2\s(I)'
_cod_data_source_file ja9b09616_si_002.cif
_cod_data_source_block 12
_cod_database_code 4134025
_shelx_shelxl_version_number 2014/7
_shelx_space_group_comment
;
The symmetry employed for this shelxl refinement is uniquely defined
by the following loop, which should always be used as a source of
symmetry information in preference to the above space-group names.
They are only intended as comments.
;
_shelx_estimated_absorpt_t_min 0.908
_shelx_estimated_absorpt_t_max 0.939

loop_
_space_group_symop_operation_xyz
'x, y, z'
'-x, -y, -z'

loop_
_atom_site_label
_atom_site_type_symbol
_atom_site_fract_x
_atom_site_fract_y
_atom_site_fract_z
_atom_site_U_iso_or_equiv
_atom_site_adp_type
_atom_site_occupancy
_atom_site_site_symmetry_order
_atom_site_calc_flag
_atom_site_refinement_flags_posn
_atom_site_refinement_flags_adp
_atom_site_refinement_flags_occupancy
_atom_site_disorder_assembly
_atom_site_disorder_group
Cu1 Cu 0.47243(4) 0.67270(3) 0.57066(2) 0.01694(13) Uani 1 1 d . . . . .
Cu2 Cu 0.42179(4) 0.86990(3) 0.81580(2) 0.01574(13) Uani 1 1 d . . . . .
P1 P 0.56302(9) 0.73241(7) 0.49229(5) 0.0180(3) Uani 1 1 d . . . . .
P2 P 0.51904(9) 0.97295(7) 0.78833(5) 0.0175(2) Uani 1 1 d . . . . .
O1 O 0.2400(2) 0.55481(15) 0.79782(11) 0.0155(6) Uani 1 1 d . . . . .
N1 N 0.5163(3) 0.6454(2) 0.66298(14) 0.0174(8) Uani 1 1 d . . . . .
N2 N 0.3326(3) 0.6152(2) 0.57548(14) 0.0163(7) Uani 1 1 d . . . . .
N3 N 0.4761(3) 0.75429(19) 0.87655(14) 0.0151(7) Uani 1 1 d . . . . .
N4 N 0.2539(3) 0.85661(19) 0.79336(14) 0.0151(7) Uani 1 1 d . . . . .
C75 C 0.4078(3) 0.6893(2) 0.88376(18) 0.0150(9) Uani 1 1 d . . . . .
C1 C 0.3871(3) 0.5382(2) 0.68713(18) 0.0152(9) Uani 1 1 d . . . . .
C2 C 0.4768(3) 0.5791(2) 0.70388(18) 0.0165(9) Uani 1 1 d . . . . .
C3 C 0.5402(4) 0.5635(3) 0.76464(18) 0.0240(10) Uani 1 1 d . . . . .
H3 H 0.5313 0.5220 0.8010 0.029 Uiso 1 1 calc R U . . .
C4 C 0.6156(4) 0.6198(3) 0.76016(19) 0.0267(10) Uani 1 1 d . . . . .
H4 H 0.6686 0.6258 0.7932 0.032 Uiso 1 1 calc R U . . .
C5 C 0.6008(3) 0.6680(3) 0.69720(19) 0.0198(9) Uani 1 1 d . . . . .
C6 C 0.3160(3) 0.5568(2) 0.62968(18) 0.0160(9) Uani 1 1 d . . . . .
C7 C 0.2149(3) 0.5207(2) 0.61693(19) 0.0191(9) Uani 1 1 d . . . . .
H7 H 0.1837 0.4792 0.6455 0.023 Uiso 1 1 calc R U . . .
C8 C 0.1712(4) 0.5570(3) 0.55583(19) 0.0221(10) Uani 1 1 d . . . . .
H8 H 0.1037 0.5458 0.5340 0.027 Uiso 1 1 calc R U . . .
C9 C 0.2467(3) 0.6148(2) 0.53124(18) 0.0173(9) Uani 1 1 d . . . . .
C10 C 0.6633(3) 0.7377(3) 0.66891(18) 0.0176(9) Uani 1 1 d . . . . .
C11 C 0.7953(3) 0.7174(3) 0.66858(18) 0.0196(9) Uani 1 1 d . . . . .
C12 C 0.8508(4) 0.7832(3) 0.64032(18) 0.0219(10) Uani 1 1 d . . . . .
H12 H 0.9404 0.7693 0.6407 0.026 Uiso 1 1 calc R U . . .
C13 C 0.7793(4) 0.8689(3) 0.61156(19) 0.0233(10) Uani 1 1 d . . . . .
C14 C 0.6491(4) 0.8883(3) 0.61322(19) 0.0233(10) Uani 1 1 d . . . . .
H14 H 0.5989 0.9467 0.5940 0.028 Uiso 1 1 calc R U . . .
C15 C 0.5893(3) 0.8251(3) 0.64210(18) 0.0188(9) Uani 1 1 d . . . . .
C16 C 0.8788(4) 0.6236(3) 0.6939(2) 0.0340(11) Uani 1 1 d . . . . .
H16A H 0.8731 0.6102 0.7400 0.051 Uiso 1 1 calc R U . . .
H16B H 0.9665 0.6203 0.6837 0.051 Uiso 1 1 calc R U . . .
H16C H 0.8510 0.5792 0.6745 0.051 Uiso 1 1 calc R U . . .
C17 C 0.8409(4) 0.9379(3) 0.5788(2) 0.0412(13) Uani 1 1 d . . . . .
H17A H 0.7803 0.9825 0.5478 0.062 Uiso 1 1 calc R U . . .
H17B H 0.9143 0.9077 0.5569 0.062 Uiso 1 1 calc R U . . .
H17C H 0.8683 0.9686 0.6101 0.062 Uiso 1 1 calc R U . . .
C18 C 0.4463(3) 0.8527(3) 0.64387(19) 0.0252(10) Uani 1 1 d . . . . .
H18A H 0.4109 0.8247 0.6134 0.038 Uiso 1 1 calc R U . . .
H18B H 0.4142 0.9187 0.6328 0.038 Uiso 1 1 calc R U . . .
H18C H 0.4216 0.8324 0.6866 0.038 Uiso 1 1 calc R U . . .
C19 C 0.2358(3) 0.6683(3) 0.46667(18) 0.0179(9) Uani 1 1 d . . . . .
C20 C 0.2000(3) 0.7636(3) 0.45700(19) 0.0206(10) Uani 1 1 d . . . . .
C21 C 0.1902(3) 0.8122(3) 0.39537(19) 0.0224(10) Uani 1 1 d . . . . .
H21 H 0.1661 0.8765 0.3893 0.027 Uiso 1 1 calc R U . . .
C22 C 0.2143(3) 0.7703(3) 0.34255(19) 0.0227(10) Uani 1 1 d . . . . .
C23 C 0.2483(3) 0.6765(3) 0.35294(19) 0.0212(10) Uani 1 1 d . . . . .
H23 H 0.2647 0.6463 0.3176 0.025 Uiso 1 1 calc R U . . .
C24 C 0.2592(3) 0.6249(3) 0.41351(19) 0.0212(10) Uani 1 1 d . . . . .
C25 C 0.1680(4) 0.8134(3) 0.51202(19) 0.0297(11) Uani 1 1 d . . . . .
H25A H 0.1190 0.7830 0.5418 0.045 Uiso 1 1 calc R U . . .
H25B H 0.1180 0.8758 0.4963 0.045 Uiso 1 1 calc R U . . .
H25C H 0.2461 0.8138 0.5337 0.045 Uiso 1 1 calc R U . . .
C26 C 0.2028(4) 0.8250(3) 0.27700(19) 0.0329(11) Uani 1 1 d . . . . .
H26A H 0.2807 0.8040 0.2552 0.049 Uiso 1 1 calc R U . . .
H26B H 0.1889 0.8890 0.2798 0.049 Uiso 1 1 calc R U . . .
H26C H 0.1313 0.8178 0.2533 0.049 Uiso 1 1 calc R U . . .
C27 C 0.2998(4) 0.5233(3) 0.4212(2) 0.0349(12) Uani 1 1 d . . . . .
H27A H 0.3672 0.4986 0.4544 0.052 Uiso 1 1 calc R U . . .
H27B H 0.3310 0.5055 0.3811 0.052 Uiso 1 1 calc R U . . .
H27C H 0.2276 0.4998 0.4330 0.052 Uiso 1 1 calc R U . . .
C28 C 0.3692(3) 0.4600(2) 0.73385(18) 0.0164(9) Uani 1 1 d . . . . .
C29 C 0.4316(3) 0.3725(3) 0.72459(18) 0.0201(10) Uani 1 1 d . . . . .
H29 H 0.4877 0.3648 0.6910 0.024 Uiso 1 1 calc R U . . .
C30 C 0.4138(4) 0.2975(3) 0.76285(19) 0.0233(10) Uani 1 1 d . . . . .
H30 H 0.4600 0.2387 0.7568 0.028 Uiso 1 1 calc R U . . .
C31 C 0.3284(3) 0.3075(3) 0.81037(18) 0.0201(9) Uani 1 1 d . . . . .
H31 H 0.3145 0.2555 0.8360 0.024 Uiso 1 1 calc R U . . .
C32 C 0.2628(3) 0.3934(2) 0.82086(17) 0.0140(9) Uani 1 1 d . . . . .
C33 C 0.2910(3) 0.4680(2) 0.78494(17) 0.0138(9) Uani 1 1 d . . . . .
C34 C 0.1560(3) 0.4106(2) 0.86643(17) 0.0153(9) Uani 1 1 d . . . . .
C35 C 0.1665(3) 0.4903(2) 0.89664(17) 0.0129(9) Uani 1 1 d . . . . .
C36 C 0.2084(3) 0.5591(2) 0.86052(17) 0.0135(9) Uani 1 1 d . . . . .
C37 C 0.1593(4) 0.3267(2) 0.91501(18) 0.0218(10) Uani 1 1 d . . . . .
H37A H 0.2393 0.3075 0.9402 0.033 Uiso 1 1 calc R U . . .
H37B H 0.1519 0.2780 0.8931 0.033 Uiso 1 1 calc R U . . .
H37C H 0.0888 0.3407 0.9430 0.033 Uiso 1 1 calc R U . . .
C38 C 0.0301(3) 0.4397(3) 0.82672(19) 0.0225(10) Uani 1 1 d . . . . .
H38A H -0.0403 0.4563 0.8543 0.034 Uiso 1 1 calc R U . . .
H38B H 0.0217 0.3895 0.8068 0.034 Uiso 1 1 calc R U . . .
H38C H 0.0291 0.4919 0.7939 0.034 Uiso 1 1 calc R U . . .
C39 C 0.1341(3) 0.4982(2) 0.95798(18) 0.0168(9) Uani 1 1 d . . . . .
H39 H 0.1062 0.4518 0.9833 0.020 Uiso 1 1 calc R U . . .
C40 C 0.1418(3) 0.5728(2) 0.98329(18) 0.0181(9) Uani 1 1 d . . . . .
H40 H 0.1160 0.5786 1.0251 0.022 Uiso 1 1 calc R U . . .
C41 C 0.1869(3) 0.6383(2) 0.94757(18) 0.0179(9) Uani 1 1 d . . . . .
H41 H 0.1931 0.6888 0.9654 0.021 Uiso 1 1 calc R U . . .
C42 C 0.2239(3) 0.6325(2) 0.88557(17) 0.0140(9) Uani 1 1 d . . . . .
C43 C 0.2879(3) 0.7024(2) 0.85581(17) 0.0136(9) Uani 1 1 d . . . . .
C44 C 0.2169(3) 0.7775(2) 0.81283(18) 0.0156(9) Uani 1 1 d . . . . .
C45 C 0.0937(3) 0.7907(3) 0.78641(18) 0.0203(10) Uani 1 1 d . . . . .
H45 H 0.0463 0.7477 0.7914 0.024 Uiso 1 1 calc R U . . .
C46 C 0.0560(3) 0.8762(3) 0.75255(19) 0.0215(10) Uani 1 1 d . . . . .
H46 H -0.0225 0.9042 0.7296 0.026 Uiso 1 1 calc R U . . .
C47 C 0.1563(3) 0.9154(3) 0.75812(18) 0.0170(9) Uani 1 1 d . . . . .
C48 C 0.4769(3) 0.6122(3) 0.92689(18) 0.0196(9) Uani 1 1 d . . . . .
H48 H 0.4527 0.5582 0.9402 0.023 Uiso 1 1 calc R U . . .
C49 C 0.5848(3) 0.6295(3) 0.94593(19) 0.0222(10) Uani 1 1 d . . . . .
H49 H 0.6501 0.5898 0.9743 0.027 Uiso 1 1 calc R U . . .
C50 C 0.5804(3) 0.7177(2) 0.91526(18) 0.0162(9) Uani 1 1 d . . . . .
C51 C 0.1512(3) 1.0125(3) 0.73543(19) 0.0183(9) Uani 1 1 d . . . . .
C52 C 0.1393(3) 1.0488(3) 0.67064(18) 0.0171(9) Uani 1 1 d . . . . .
C53 C 0.1254(3) 1.1419(3) 0.65140(19) 0.0205(9) Uani 1 1 d . . . . .
H53 H 0.1174 1.1661 0.6074 0.025 Uiso 1 1 calc R U . . .
C54 C 0.1228(3) 1.1993(3) 0.6943(2) 0.0205(10) Uani 1 1 d . . . . .
C55 C 0.1345(3) 1.1617(3) 0.75834(19) 0.0195(9) Uani 1 1 d . . . . .
H55 H 0.1326 1.2000 0.7886 0.023 Uiso 1 1 calc R U . . .
C56 C 0.1488(3) 1.0702(3) 0.77984(18) 0.0189(9) Uani 1 1 d . . . . .
C57 C 0.1543(4) 1.0351(3) 0.85037(18) 0.0298(11) Uani 1 1 d . . . . .
H57A H 0.0925 1.0006 0.8598 0.045 Uiso 1 1 calc R U . . .
H57B H 0.1348 1.0863 0.8732 0.045 Uiso 1 1 calc R U . . .
H57C H 0.2393 0.9959 0.8638 0.045 Uiso 1 1 calc R U . . .
C58 C 0.1404(4) 0.9927(3) 0.61986(19) 0.0264(10) Uani 1 1 d . . . . .
H58A H 0.0579 1.0125 0.5968 0.040 Uiso 1 1 calc R U . . .
H58B H 0.1577 0.9288 0.6394 0.040 Uiso 1 1 calc R U . . .
H58C H 0.2062 1.0002 0.5903 0.040 Uiso 1 1 calc R U . . .
C59 C 0.1027(4) 1.2997(2) 0.6731(2) 0.0288(11) Uani 1 1 d . . . . .
H59A H 0.1706 1.3183 0.6917 0.043 Uiso 1 1 calc R U . . .
H59B H 0.0212 1.3327 0.6871 0.043 Uiso 1 1 calc R U . . .
H59C H 0.1033 1.3133 0.6268 0.043 Uiso 1 1 calc R U . . .
C60 C 0.6684(3) 0.7711(2) 0.92800(17) 0.0167(9) Uani 1 1 d . . . . .
C61 C 0.6271(3) 0.8414(2) 0.96317(18) 0.0187(9) Uani 1 1 d . . . . .
C62 C 0.7119(4) 0.8878(3) 0.97772(18) 0.0220(10) Uani 1 1 d . . . . .
H62 H 0.6841 0.9351 1.0016 0.026 Uiso 1 1 calc R U . . .
C63 C 0.8341(4) 0.8678(3) 0.95888(18) 0.0234(10) Uani 1 1 d . . . . .
C64 C 0.8739(3) 0.7971(3) 0.92552(18) 0.0211(10) Uani 1 1 d . . . . .
H64 H 0.9587 0.7816 0.9129 0.025 Uiso 1 1 calc R U . . .
C65 C 0.7937(3) 0.7482(2) 0.91000(17) 0.0177(9) Uani 1 1 d . . . . .
C66 C 0.4949(3) 0.8637(3) 0.98697(19) 0.0280(11) Uani 1 1 d . . . . .
H66A H 0.4340 0.8928 0.9512 0.042 Uiso 1 1 calc R U . . .
H66B H 0.4882 0.9049 1.0174 0.042 Uiso 1 1 calc R U . . .
H66C H 0.4767 0.8079 1.0077 0.042 Uiso 1 1 calc R U . . .
C67 C 0.9234(4) 0.9204(3) 0.9742(2) 0.0353(12) Uani 1 1 d . . . . .
H67A H 0.9741 0.8885 1.0130 0.053 Uiso 1 1 calc R U . . .
H67B H 0.8747 0.9808 0.9804 0.053 Uiso 1 1 calc R U . . .
H67C H 0.9795 0.9259 0.9391 0.053 Uiso 1 1 calc R U . . .
C68 C 0.8421(3) 0.6737(3) 0.87221(19) 0.0234(10) Uani 1 1 d . . . . .
H68A H 0.8172 0.6968 0.8273 0.035 Uiso 1 1 calc R U . . .
H68B H 0.8062 0.6235 0.8874 0.035 Uiso 1 1 calc R U . . .
H68C H 0.9345 0.6523 0.8773 0.035 Uiso 1 1 calc R U . . .
C69 C 0.5531(4) 0.6932(3) 0.41821(18) 0.0259(10) Uani 1 1 d . . . . .
H69A H 0.5898 0.6274 0.4246 0.039 Uiso 1 1 calc R U . . .
H69B H 0.5997 0.7225 0.3865 0.039 Uiso 1 1 calc R U . . .
H69C H 0.4643 0.7084 0.4035 0.039 Uiso 1 1 calc R U . . .
C70 C 0.7325(3) 0.7176(3) 0.50128(19) 0.0250(10) Uani 1 1 d . . . . .
H70A H 0.7499 0.7440 0.5375 0.037 Uiso 1 1 calc R U . . .
H70B H 0.7615 0.7480 0.4627 0.037 Uiso 1 1 calc R U . . .
H70C H 0.7772 0.6529 0.5085 0.037 Uiso 1 1 calc R U . . .
C71 C 0.5027(4) 0.8547(2) 0.46637(19) 0.0281(11) Uani 1 1 d . . . . .
H71A H 0.4141 0.8697 0.4514 0.042 Uiso 1 1 calc R U . . .
H71B H 0.5527 0.8744 0.4318 0.042 Uiso 1 1 calc R U . . .
H71C H 0.5090 0.8855 0.5020 0.042 Uiso 1 1 calc R U . . .
C72 C 0.6888(3) 0.9324(3) 0.7802(2) 0.0264(10) Uani 1 1 d . . . . .
H72A H 0.7297 0.9002 0.8214 0.040 Uiso 1 1 calc R U . . .
H72B H 0.7224 0.9840 0.7656 0.040 Uiso 1 1 calc R U . . .
H72C H 0.7056 0.8913 0.7494 0.040 Uiso 1 1 calc R U . . .
C73 C 0.5091(4) 1.0493(3) 0.84494(19) 0.0271(10) Uani 1 1 d . . . . .
H73A H 0.4207 1.0830 0.8479 0.041 Uiso 1 1 calc R U . . .
H73B H 0.5586 1.0919 0.8307 0.041 Uiso 1 1 calc R U . . .
H73C H 0.5428 1.0142 0.8866 0.041 Uiso 1 1 calc R U . . .
C74 C 0.4708(3) 1.0528(2) 0.71459(17) 0.0189(9) Uani 1 1 d . . . . .
H74A H 0.4798 1.0198 0.6791 0.028 Uiso 1 1 calc R U . . .
H74B H 0.5242 1.0942 0.7089 0.028 Uiso 1 1 calc R U . . .
H74C H 0.3824 1.0876 0.7161 0.028 Uiso 1 1 calc R U . . .
O1S O 0.6492(4) 0.2279(3) 0.8785(2) 0.0480(18) Uani 0.724(8) 1 d D U P A 1
C1S C 0.6107(9) 0.3312(7) 0.8850(7) 0.062(3) Uani 0.724(8) 1 d D U P A 1
H1SA H 0.5411 0.3686 0.8546 0.074 Uiso 0.724(8) 1 calc R U P A 1
H1SB H 0.5898 0.3408 0.9287 0.074 Uiso 0.724(8) 1 calc R U P A 1
C2S C 0.7381(8) 0.3452(5) 0.8670(5) 0.051(2) Uani 0.724(8) 1 d D U P A 1
H2SA H 0.7375 0.3637 0.8204 0.061 Uiso 0.724(8) 1 calc R U P A 1
H2SB H 0.7521 0.3947 0.8869 0.061 Uiso 0.724(8) 1 calc R U P A 1
C3S C 0.8379(7) 0.2665(5) 0.8861(6) 0.049(3) Uani 0.724(8) 1 d D U P A 1
H3SA H 0.8851 0.2729 0.9236 0.059 Uiso 0.724(8) 1 calc R U P A 1
H3SB H 0.8970 0.2569 0.8515 0.059 Uiso 0.724(8) 1 calc R U P A 1
C4S C 0.7828(7) 0.1861(5) 0.9025(5) 0.059(3) Uani 0.724(8) 1 d D U P A 1
H4SA H 0.8253 0.1358 0.8805 0.071 Uiso 0.724(8) 1 calc R U P A 1
H4SB H 0.7886 0.1636 0.9488 0.071 Uiso 0.724(8) 1 calc R U P A 1
O1T O 0.6384(16) 0.3009(13) 0.8949(14) 0.075(6) Uani 0.276(8) 1 d D U P A 2
C1T C 0.7080(19) 0.3769(12) 0.8747(16) 0.065(6) Uani 0.276(8) 1 d D U P A 2
H1TA H 0.7098 0.3945 0.8282 0.078 Uiso 0.276(8) 1 calc R U P A 2
H1TB H 0.6747 0.4310 0.8946 0.078 Uiso 0.276(8) 1 calc R U P A 2
C2T C 0.8308(15) 0.3174(11) 0.9043(10) 0.049(5) Uani 0.276(8) 1 d D U P A 2
H2TA H 0.8984 0.3460 0.8903 0.059 Uiso 0.276(8) 1 calc R U P A 2
H2TB H 0.8277 0.3128 0.9509 0.059 Uiso 0.276(8) 1 calc R U P A 2
C3T C 0.8615(18) 0.2330(13) 0.8903(15) 0.043(5) Uani 0.276(8) 1 d D U P A 2
H3TA H 0.9364 0.1921 0.9158 0.051 Uiso 0.276(8) 1 calc R U P A 2
H3TB H 0.8746 0.2329 0.8446 0.051 Uiso 0.276(8) 1 calc R U P A 2
C4T C 0.738(2) 0.2109(12) 0.9109(19) 0.074(7) Uani 0.276(8) 1 d D U P A 2
H4TA H 0.7200 0.1662 0.8872 0.088 Uiso 0.276(8) 1 calc R U P A 2
H4TB H 0.7426 0.1867 0.9568 0.088 Uiso 0.276(8) 1 calc R U P A 2

loop_
_atom_site_aniso_label
_atom_site_aniso_U_11
_atom_site_aniso_U_22
_atom_site_aniso_U_33
_atom_site_aniso_U_23
_atom_site_aniso_U_13
_atom_site_aniso_U_12
Cu1 0.0216(3) 0.0176(3) 0.0129(3) -0.0014(2) 0.0039(2) -0.0084(2)
Cu2 0.0174(3) 0.0141(3) 0.0164(3) -0.0007(2) 0.0012(2) -0.0067(2)
P1 0.0228(6) 0.0190(6) 0.0130(6) -0.0007(5) 0.0028(5) -0.0083(5)
P2 0.0200(6) 0.0168(6) 0.0168(6) -0.0008(5) 0.0001(5) -0.0085(5)
O1 0.0253(15) 0.0098(14) 0.0114(15) 0.0014(12) 0.0045(11) -0.0066(12)
N1 0.0242(19) 0.0160(19) 0.0130(19) -0.0028(16) 0.0034(15) -0.0068(15)
N2 0.0196(18) 0.0167(19) 0.0128(19) -0.0024(16) 0.0032(15) -0.0054(15)
N3 0.0168(18) 0.0140(18) 0.0136(19) 0.0005(15) 0.0004(14) -0.0044(15)
N4 0.0154(18) 0.0106(18) 0.019(2) 0.0018(15) 0.0002(14) -0.0051(15)
C75 0.016(2) 0.013(2) 0.016(2) -0.0014(19) 0.0062(17) -0.0052(18)
C1 0.018(2) 0.015(2) 0.013(2) -0.0060(19) 0.0101(17) -0.0054(18)
C2 0.020(2) 0.017(2) 0.013(2) -0.0012(19) 0.0035(17) -0.0081(19)
C3 0.038(3) 0.026(3) 0.011(2) 0.004(2) 0.0011(19) -0.017(2)
C4 0.036(3) 0.038(3) 0.014(2) -0.001(2) -0.0043(19) -0.024(2)
C5 0.027(2) 0.019(2) 0.017(2) -0.007(2) 0.0031(18) -0.0103(19)
C6 0.024(2) 0.011(2) 0.013(2) -0.0037(19) 0.0091(18) -0.0054(18)
C7 0.023(2) 0.017(2) 0.020(3) 0.000(2) 0.0069(18) -0.0113(19)
C8 0.023(2) 0.025(2) 0.022(3) -0.003(2) -0.0004(19) -0.012(2)
C9 0.020(2) 0.016(2) 0.016(2) -0.0040(19) 0.0007(18) -0.0041(18)
C10 0.022(2) 0.020(2) 0.015(2) -0.0045(19) 0.0030(17) -0.0121(19)
C11 0.020(2) 0.024(2) 0.016(2) -0.007(2) 0.0006(18) -0.007(2)
C12 0.017(2) 0.029(3) 0.022(3) -0.007(2) 0.0031(18) -0.010(2)
C13 0.029(3) 0.025(3) 0.023(3) -0.008(2) 0.0038(19) -0.018(2)
C14 0.028(3) 0.018(2) 0.025(3) -0.003(2) -0.0018(19) -0.009(2)
C15 0.021(2) 0.023(2) 0.016(2) -0.012(2) 0.0025(18) -0.007(2)
C16 0.031(3) 0.037(3) 0.027(3) 0.003(2) -0.002(2) -0.003(2)
C17 0.042(3) 0.037(3) 0.050(3) 0.001(3) 0.007(2) -0.026(2)
C18 0.024(2) 0.025(3) 0.030(3) -0.011(2) 0.0023(19) -0.009(2)
C19 0.016(2) 0.021(2) 0.016(2) 0.000(2) -0.0015(17) -0.0052(18)
C20 0.016(2) 0.024(3) 0.021(3) -0.002(2) 0.0002(18) -0.0042(19)
C21 0.016(2) 0.018(2) 0.029(3) 0.002(2) -0.0013(18) -0.0015(18)
C22 0.017(2) 0.029(3) 0.020(3) 0.001(2) -0.0018(18) -0.007(2)
C23 0.022(2) 0.030(3) 0.015(2) -0.008(2) 0.0024(18) -0.011(2)
C24 0.022(2) 0.022(2) 0.021(3) -0.003(2) 0.0015(18) -0.0100(19)
C25 0.032(3) 0.021(2) 0.031(3) -0.002(2) 0.005(2) 0.000(2)
C26 0.030(3) 0.036(3) 0.028(3) 0.009(2) -0.001(2) -0.010(2)
C27 0.058(3) 0.025(3) 0.022(3) -0.008(2) 0.006(2) -0.009(2)
C28 0.022(2) 0.016(2) 0.014(2) -0.0030(19) 0.0002(17) -0.0092(18)
C29 0.027(2) 0.023(2) 0.015(2) -0.008(2) 0.0072(18) -0.014(2)
C30 0.033(3) 0.014(2) 0.024(3) -0.006(2) 0.008(2) -0.007(2)
C31 0.028(2) 0.013(2) 0.020(2) 0.0028(19) 0.0008(19) -0.0101(19)
C32 0.018(2) 0.015(2) 0.012(2) -0.0040(18) -0.0013(16) -0.0075(18)
C33 0.016(2) 0.011(2) 0.014(2) -0.0018(18) -0.0018(17) -0.0034(17)
C34 0.021(2) 0.012(2) 0.013(2) 0.0018(18) 0.0029(17) -0.0072(18)
C35 0.011(2) 0.012(2) 0.014(2) 0.0007(18) 0.0028(16) -0.0029(17)
C36 0.014(2) 0.015(2) 0.008(2) 0.0012(18) -0.0020(16) -0.0006(17)
C37 0.031(2) 0.015(2) 0.018(2) 0.0033(19) 0.0093(18) -0.0091(19)
C38 0.021(2) 0.022(2) 0.026(3) -0.003(2) 0.0008(18) -0.0100(19)
C39 0.020(2) 0.014(2) 0.015(2) 0.0032(19) 0.0046(17) -0.0050(18)
C40 0.017(2) 0.024(2) 0.014(2) -0.003(2) 0.0067(17) -0.0080(19)
C41 0.018(2) 0.014(2) 0.022(2) -0.005(2) 0.0010(18) -0.0026(18)
C42 0.012(2) 0.013(2) 0.016(2) 0.0033(18) 0.0014(16) -0.0048(17)
C43 0.018(2) 0.012(2) 0.012(2) -0.0049(18) 0.0079(17) -0.0051(18)
C44 0.016(2) 0.015(2) 0.016(2) -0.0025(19) 0.0034(17) -0.0055(18)
C45 0.018(2) 0.020(2) 0.025(3) -0.001(2) 0.0041(18) -0.0116(19)
C46 0.015(2) 0.020(2) 0.028(3) 0.005(2) -0.0044(18) -0.0072(19)
C47 0.020(2) 0.019(2) 0.014(2) -0.0005(19) 0.0020(17) -0.0098(19)
C48 0.024(2) 0.011(2) 0.021(2) 0.0043(19) 0.0013(18) -0.0065(19)
C49 0.019(2) 0.021(2) 0.025(3) 0.002(2) -0.0020(18) -0.0052(19)
C50 0.017(2) 0.012(2) 0.018(2) -0.0024(19) 0.0030(18) -0.0033(18)
C51 0.009(2) 0.018(2) 0.026(3) 0.003(2) 0.0001(17) -0.0040(17)
C52 0.012(2) 0.021(2) 0.020(3) -0.002(2) 0.0000(17) -0.0081(18)
C53 0.018(2) 0.023(2) 0.018(2) 0.004(2) 0.0009(17) -0.0071(19)
C54 0.013(2) 0.019(2) 0.029(3) 0.000(2) 0.0043(18) -0.0058(18)
C55 0.018(2) 0.018(2) 0.025(3) -0.006(2) 0.0062(18) -0.0074(18)
C56 0.015(2) 0.019(2) 0.019(2) 0.002(2) 0.0038(17) -0.0027(18)
C57 0.039(3) 0.027(3) 0.023(3) -0.003(2) 0.010(2) -0.009(2)
C58 0.024(2) 0.027(3) 0.025(3) 0.001(2) -0.0070(19) -0.006(2)
C59 0.032(3) 0.020(3) 0.034(3) 0.001(2) 0.004(2) -0.009(2)
C60 0.022(2) 0.015(2) 0.012(2) 0.0051(18) -0.0027(17) -0.0087(18)
C61 0.022(2) 0.017(2) 0.013(2) 0.0014(19) -0.0004(17) -0.0011(19)
C62 0.033(3) 0.014(2) 0.018(2) -0.0023(19) -0.0014(19) -0.006(2)
C63 0.032(3) 0.022(2) 0.016(2) 0.004(2) -0.0027(19) -0.012(2)
C64 0.018(2) 0.027(3) 0.018(2) 0.003(2) -0.0014(18) -0.008(2)
C65 0.021(2) 0.021(2) 0.010(2) 0.0032(19) -0.0006(17) -0.0060(19)
C66 0.029(3) 0.027(3) 0.028(3) -0.006(2) 0.005(2) -0.006(2)
C67 0.035(3) 0.038(3) 0.041(3) -0.010(2) -0.004(2) -0.021(2)
C68 0.018(2) 0.030(3) 0.024(3) -0.006(2) -0.0004(18) -0.0087(19)
C69 0.026(2) 0.033(3) 0.020(3) -0.007(2) 0.0058(19) -0.010(2)
C70 0.026(2) 0.034(3) 0.018(2) -0.003(2) 0.0084(18) -0.015(2)
C71 0.038(3) 0.021(2) 0.024(3) 0.000(2) 0.002(2) -0.008(2)
C72 0.020(2) 0.024(3) 0.035(3) 0.004(2) 0.0006(19) -0.010(2)
C73 0.044(3) 0.021(2) 0.019(3) 0.000(2) -0.005(2) -0.014(2)
C74 0.022(2) 0.020(2) 0.016(2) 0.0019(19) 0.0005(18) -0.0103(19)
O1S 0.042(3) 0.042(3) 0.056(4) -0.001(3) -0.011(2) -0.010(2)
C1S 0.053(5) 0.043(6) 0.078(7) 0.011(5) -0.004(4) -0.007(4)
C2S 0.043(5) 0.038(5) 0.073(6) -0.007(4) -0.001(4) -0.013(4)
C3S 0.034(4) 0.039(5) 0.074(6) -0.009(5) -0.014(4) -0.009(4)
C4S 0.049(5) 0.059(5) 0.062(6) 0.008(4) -0.016(4) -0.013(4)
O1T 0.054(8) 0.041(9) 0.126(14) -0.022(9) -0.004(7) -0.002(6)
C1T 0.042(9) 0.036(8) 0.103(14) 0.001(8) -0.033(8) 0.005(7)
C2T 0.042(8) 0.037(8) 0.059(11) -0.002(7) -0.014(7) 0.002(6)
C3T 0.045(8) 0.034(9) 0.039(11) 0.005(8) -0.013(7) 0.000(7)
C4T 0.050(9) 0.048(9) 0.113(15) -0.007(9) 0.006(9) -0.004(7)

loop_
_atom_type_symbol
_atom_type_description
_atom_type_scat_dispersion_real
_atom_type_scat_dispersion_imag
_atom_type_scat_source
C C 0.0033 0.0016 'International Tables Vol C Tables 4.2.6.8 and 6.1.1.4'
H H 0.0000 0.0000 'International Tables Vol C Tables 4.2.6.8 and 6.1.1.4'
Cu Cu 0.3201 1.2651 'International Tables Vol C Tables 4.2.6.8 and 6.1.1.4'
N N 0.0061 0.0033 'International Tables Vol C Tables 4.2.6.8 and 6.1.1.4'
O O 0.0106 0.0060 'International Tables Vol C Tables 4.2.6.8 and 6.1.1.4'
P P 0.1023 0.0942 'International Tables Vol C Tables 4.2.6.8 and 6.1.1.4'

loop_
_geom_angle_atom_site_label_1
_geom_angle_atom_site_label_2
_geom_angle_atom_site_label_3
_geom_angle
N2 Cu1 N1 95.93(12)
N2 Cu1 P1 132.97(9)
N1 Cu1 P1 130.80(9)
N3 Cu2 N4 95.54(12)
N3 Cu2 P2 129.95(9)
N4 Cu2 P2 134.49(9)
C69 P1 C70 101.12(17)
C69 P1 C71 100.67(19)
C70 P1 C71 101.90(19)
C69 P1 Cu1 116.03(13)
C70 P1 Cu1 117.70(14)
C71 P1 Cu1 116.68(14)
C74 P2 C72 101.29(18)
C74 P2 C73 101.27(18)
C72 P2 C73 102.21(18)
C74 P2 Cu2 119.52(12)
C72 P2 Cu2 116.16(13)
C73 P2 Cu2 113.86(14)
C33 O1 C36 115.2(3)
C5 N1 C2 105.7(3)
C5 N1 Cu1 131.3(3)
C2 N1 Cu1 121.9(2)
C9 N2 C6 106.9(3)
C9 N2 Cu1 131.1(3)
C6 N2 Cu1 121.8(2)
C50 N3 C75 105.8(3)
C50 N3 Cu2 131.2(2)
C75 N3 Cu2 122.9(2)
C47 N4 C44 106.3(3)
C47 N4 Cu2 130.1(2)
C44 N4 Cu2 123.7(2)
C43 C75 N3 124.9(3)
C43 C75 C48 126.4(3)
N3 C75 C48 108.6(3)
C2 C1 C6 128.1(4)
C2 C1 C28 116.9(3)
C6 C1 C28 114.8(3)
C1 C2 N1 124.3(3)
C1 C2 C3 126.6(4)
N1 C2 C3 109.1(3)
C4 C3 C2 106.6(4)
C4 C3 H3 126.7
C2 C3 H3 126.7
C3 C4 C5 107.3(3)
C3 C4 H4 126.3
C5 C4 H4 126.3
N1 C5 C4 111.3(3)
N1 C5 C10 120.8(3)
C4 C5 C10 127.8(3)
N2 C6 C1 125.0(3)
N2 C6 C7 108.7(3)
C1 C6 C7 126.3(4)
C8 C7 C6 107.2(3)
C8 C7 H7 126.4
C6 C7 H7 126.4
C7 C8 C9 106.7(3)
C7 C8 H8 126.7
C9 C8 H8 126.7
N2 C9 C8 110.5(3)
N2 C9 C19 122.8(3)
C8 C9 C19 126.6(3)
C11 C10 C15 119.4(4)
C11 C10 C5 120.7(4)
C15 C10 C5 119.8(3)
C12 C11 C10 119.4(4)
C12 C11 C16 118.9(3)
C10 C11 C16 121.6(4)
C11 C12 C13 122.0(4)
C11 C12 H12 119.0
C13 C12 H12 119.0
C14 C13 C12 117.9(4)
C14 C13 C17 120.9(4)
C12 C13 C17 121.2(4)
C13 C14 C15 122.1(4)
C13 C14 H14 118.9
C15 C14 H14 118.9
C14 C15 C10 119.1(3)
C14 C15 C18 118.9(4)
C10 C15 C18 122.0(3)
C11 C16 H16A 109.5
C11 C16 H16B 109.5
H16A C16 H16B 109.5
C11 C16 H16C 109.5
H16A C16 H16C 109.5
H16B C16 H16C 109.5
C13 C17 H17A 109.5
C13 C17 H17B 109.5
H17A C17 H17B 109.5
C13 C17 H17C 109.5
H17A C17 H17C 109.5
H17B C17 H17C 109.5
C15 C18 H18A 109.5
C15 C18 H18B 109.5
H18A C18 H18B 109.5
C15 C18 H18C 109.5
H18A C18 H18C 109.5
H18B C18 H18C 109.5
C20 C19 C24 118.8(4)
C20 C19 C9 120.6(3)
C24 C19 C9 120.6(3)
C21 C20 C19 119.3(4)
C21 C20 C25 119.8(4)
C19 C20 C25 120.9(4)
C22 C21 C20 122.5(4)
C22 C21 H21 118.7
C20 C21 H21 118.7
C23 C22 C21 117.4(4)
C23 C22 C26 121.7(4)
C21 C22 C26 120.9(4)
C22 C23 C24 122.2(4)
C22 C23 H23 118.9
C24 C23 H23 118.9
C23 C24 C19 119.8(4)
C23 C24 C27 119.2(3)
C19 C24 C27 121.0(4)
C20 C25 H25A 109.5
C20 C25 H25B 109.5
H25A C25 H25B 109.5
C20 C25 H25C 109.5
H25A C25 H25C 109.5
H25B C25 H25C 109.5
C22 C26 H26A 109.5
C22 C26 H26B 109.5
H26A C26 H26B 109.5
C22 C26 H26C 109.5
H26A C26 H26C 109.5
H26B C26 H26C 109.5
C24 C27 H27A 109.5
C24 C27 H27B 109.5
H27A C27 H27B 109.5
C24 C27 H27C 109.5
H27A C27 H27C 109.5
H27B C27 H27C 109.5
C33 C28 C29 117.2(4)
C33 C28 C1 124.7(3)
C29 C28 C1 118.1(3)
C30 C29 C28 121.6(4)
C30 C29 H29 119.2
C28 C29 H29 119.2
C29 C30 C31 120.0(4)
C29 C30 H30 120.0
C31 C30 H30 120.0
C30 C31 C32 120.5(4)
C30 C31 H31 119.8
C32 C31 H31 119.8
C31 C32 C33 118.2(3)
C31 C32 C34 123.6(3)
C33 C32 C34 118.0(3)
O1 C33 C32 121.3(3)
O1 C33 C28 116.7(3)
C32 C33 C28 122.0(3)
C37 C34 C32 112.2(3)
C37 C34 C35 112.9(3)
C32 C34 C35 106.8(3)
C37 C34 C38 109.0(3)
C32 C34 C38 107.6(3)
C35 C34 C38 108.2(3)
C39 C35 C36 118.4(3)
C39 C35 C34 122.6(3)
C36 C35 C34 118.9(3)
C42 C36 O1 117.5(3)
C42 C36 C35 122.1(3)
O1 C36 C35 120.4(3)
C34 C37 H37A 109.5
C34 C37 H37B 109.5
H37A C37 H37B 109.5
C34 C37 H37C 109.5
H37A C37 H37C 109.5
H37B C37 H37C 109.5
C34 C38 H38A 109.5
C34 C38 H38B 109.5
H38A C38 H38B 109.5
C34 C38 H38C 109.5
H38A C38 H38C 109.5
H38B C38 H38C 109.5
C35 C39 C40 121.0(4)
C35 C39 H39 119.5
C40 C39 H39 119.5
C41 C40 C39 119.6(3)
C41 C40 H40 120.2
C39 C40 H40 120.2
C40 C41 C42 121.7(3)
C40 C41 H41 119.2
C42 C41 H41 119.2
C36 C42 C41 117.0(3)
C36 C42 C43 127.3(3)
C41 C42 C43 115.4(3)
C75 C43 C44 128.0(3)
C75 C43 C42 112.6(3)
C44 C43 C42 118.5(3)
N4 C44 C43 124.2(3)
N4 C44 C45 108.5(3)
C43 C44 C45 127.1(3)
C46 C45 C44 107.4(3)
C46 C45 H45 126.3
C44 C45 H45 126.3
C45 C46 C47 106.8(3)
C45 C46 H46 126.6
C47 C46 H46 126.6
N4 C47 C46 111.0(3)
N4 C47 C51 122.9(3)
C46 C47 C51 125.7(3)
C49 C48 C75 107.5(3)
C49 C48 H48 126.2
C75 C48 H48 126.2
C48 C49 C50 106.7(4)
C48 C49 H49 126.6
C50 C49 H49 126.6
N3 C50 C49 111.3(3)
N3 C50 C60 122.0(3)
C49 C50 C60 126.3(3)
C52 C51 C56 119.2(3)
C52 C51 C47 120.9(3)
C56 C51 C47 119.7(3)
C51 C52 C53 119.2(3)
C51 C52 C58 123.0(3)
C53 C52 C58 117.8(4)
C54 C53 C52 122.3(4)
C54 C53 H53 118.8
C52 C53 H53 118.8
C53 C54 C55 117.4(4)
C53 C54 C59 121.8(4)
C55 C54 C59 120.7(3)
C54 C55 C56 122.5(4)
C54 C55 H55 118.7
C56 C55 H55 118.7
C55 C56 C51 119.3(4)
C55 C56 C57 119.4(3)
C51 C56 C57 121.2(3)
C56 C57 H57A 109.5
C56 C57 H57B 109.5
H57A C57 H57B 109.5
C56 C57 H57C 109.5
H57A C57 H57C 109.5
H57B C57 H57C 109.5
C52 C58 H58A 109.5
C52 C58 H58B 109.5
H58A C58 H58B 109.5
C52 C58 H58C 109.5
H58A C58 H58C 109.5
H58B C58 H58C 109.5
C54 C59 H59A 109.5
C54 C59 H59B 109.5
H59A C59 H59B 109.5
C54 C59 H59C 109.5
H59A C59 H59C 109.5
H59B C59 H59C 109.5
C65 C60 C61 119.4(3)
C65 C60 C50 121.3(3)
C61 C60 C50 119.1(3)
C62 C61 C60 118.8(3)
C62 C61 C66 120.5(3)
C60 C61 C66 120.7(3)
C63 C62 C61 122.5(4)
C63 C62 H62 118.8
C61 C62 H62 118.8
C62 C63 C64 117.9(4)
C62 C63 C67 121.4(4)
C64 C63 C67 120.7(4)
C63 C64 C65 122.1(4)
C63 C64 H64 119.0
C65 C64 H64 119.0
C64 C65 C60 119.3(3)
C64 C65 C68 119.3(3)
C60 C65 C68 121.4(3)
C61 C66 H66A 109.5
C61 C66 H66B 109.5
H66A C66 H66B 109.5
C61 C66 H66C 109.5
H66A C66 H66C 109.5
H66B C66 H66C 109.5
C63 C67 H67A 109.5
C63 C67 H67B 109.5
H67A C67 H67B 109.5
C63 C67 H67C 109.5
H67A C67 H67C 109.5
H67B C67 H67C 109.5
C65 C68 H68A 109.5
C65 C68 H68B 109.5
H68A C68 H68B 109.5
C65 C68 H68C 109.5
H68A C68 H68C 109.5
H68B C68 H68C 109.5
P1 C69 H69A 109.5
P1 C69 H69B 109.5
H69A C69 H69B 109.5
P1 C69 H69C 109.5
H69A C69 H69C 109.5
H69B C69 H69C 109.5
P1 C70 H70A 109.5
P1 C70 H70B 109.5
H70A C70 H70B 109.5
P1 C70 H70C 109.5
H70A C70 H70C 109.5
H70B C70 H70C 109.5
P1 C71 H71A 109.5
P1 C71 H71B 109.5
H71A C71 H71B 109.5
P1 C71 H71C 109.5
H71A C71 H71C 109.5
H71B C71 H71C 109.5
P2 C72 H72A 109.5
P2 C72 H72B 109.5
H72A C72 H72B 109.5
P2 C72 H72C 109.5
H72A C72 H72C 109.5
H72B C72 H72C 109.5
P2 C73 H73A 109.5
P2 C73 H73B 109.5
H73A C73 H73B 109.5
P2 C73 H73C 109.5
H73A C73 H73C 109.5
H73B C73 H73C 109.5
P2 C74 H74A 109.5
P2 C74 H74B 109.5
H74A C74 H74B 109.5
P2 C74 H74C 109.5
H74A C74 H74C 109.5
H74B C74 H74C 109.5
C4S O1S C1S 108.7(6)
C2S C1S O1S 94.7(7)
C2S C1S H1SA 112.8
O1S C1S H1SA 112.8
C2S C1S H1SB 112.8
O1S C1S H1SB 112.8
H1SA C1S H1SB 110.2
C3S C2S C1S 112.2(8)
C3S C2S H2SA 109.2
C1S C2S H2SA 109.2
C3S C2S H2SB 109.2
C1S C2S H2SB 109.2
H2SA C2S H2SB 107.9
C2S C3S C4S 108.5(7)
C2S C3S H3SA 110.0
C4S C3S H3SA 110.0
C2S C3S H3SB 110.0
C4S C3S H3SB 110.0
H3SA C3S H3SB 108.4
O1S C4S C3S 101.1(6)
O1S C4S H4SA 111.5
C3S C4S H4SA 111.5
O1S C4S H4SB 111.5
C3S C4S H4SB 111.5
H4SA C4S H4SB 109.4
C4T O1T C1T 108.0(14)
C2T C1T O1T 92.5(14)
C2T C1T H1TA 113.2
O1T C1T H1TA 113.2
C2T C1T H1TB 113.2
O1T C1T H1TB 113.2
H1TA C1T H1TB 110.6
C3T C2T C1T 114.1(17)
C3T C2T H2TA 108.7
C1T C2T H2TA 108.7
C3T C2T H2TB 108.7
C1T C2T H2TB 108.7
H2TA C2T H2TB 107.6
C2T C3T C4T 96.6(16)
C2T C3T H3TA 112.4
C4T C3T H3TA 112.4
C2T C3T H3TB 112.4
C4T C3T H3TB 112.4
H3TA C3T H3TB 110.0
O1T C4T C3T 104.0(14)
O1T C4T H4TA 111.0
C3T C4T H4TA 111.0
O1T C4T H4TB 111.0
C3T C4T H4TB 111.0
H4TA C4T H4TB 109.0

loop_
_geom_bond_atom_site_label_1
_geom_bond_atom_site_label_2
_geom_bond_distance
Cu1 N2 1.979(3)
Cu1 N1 1.984(3)
Cu1 P1 2.1594(11)
Cu2 N3 1.981(3)
Cu2 N4 1.985(3)
Cu2 P2 2.1688(11)
P1 C69 1.809(4)
P1 C70 1.824(4)
P1 C71 1.828(4)
P2 C74 1.819(4)
P2 C72 1.821(4)
P2 C73 1.822(4)
O1 C33 1.392(4)
O1 C36 1.396(4)
N1 C5 1.341(4)
N1 C2 1.402(5)
N2 C9 1.342(4)
N2 C6 1.395(5)
N3 C50 1.348(4)
N3 C75 1.409(4)
N4 C47 1.340(4)
N4 C44 1.402(4)
C75 C43 1.399(5)
C75 C48 1.416(5)
C1 C2 1.391(5)
C1 C6 1.404(5)
C1 C28 1.501(5)
C2 C3 1.430(5)
C3 C4 1.358(5)
C3 H3 0.9500
C4 C5 1.415(5)
C4 H4 0.9500
C5 C10 1.487(5)
C6 C7 1.423(5)
C7 C8 1.367(5)
C7 H7 0.9500
C8 C9 1.427(5)
C8 H8 0.9500
C9 C19 1.477(5)
C10 C11 1.402(5)
C10 C15 1.408(5)
C11 C12 1.389(5)
C11 C16 1.510(5)
C12 C13 1.391(5)
C12 H12 0.9500
C13 C14 1.384(5)
C13 C17 1.503(5)
C14 C15 1.393(5)
C14 H14 0.9500
C15 C18 1.518(5)
C16 H16A 0.9800
C16 H16B 0.9800
C16 H16C 0.9800
C17 H17A 0.9800
C17 H17B 0.9800
C17 H17C 0.9800
C18 H18A 0.9800
C18 H18B 0.9800
C18 H18C 0.9800
C19 C20 1.409(5)
C19 C24 1.409(5)
C20 C21 1.396(5)
C20 C25 1.509(5)
C21 C22 1.391(5)
C21 H21 0.9500
C22 C23 1.386(5)
C22 C26 1.502(5)
C23 C24 1.393(5)
C23 H23 0.9500
C24 C27 1.505(5)
C25 H25A 0.9800
C25 H25B 0.9800
C25 H25C 0.9800
C26 H26A 0.9800
C26 H26B 0.9800
C26 H26C 0.9800
C27 H27A 0.9800
C27 H27B 0.9800
C27 H27C 0.9800
C28 C33 1.394(5)
C28 C29 1.397(5)
C29 C30 1.372(5)
C29 H29 0.9500
C30 C31 1.385(5)
C30 H30 0.9500
C31 C32 1.392(5)
C31 H31 0.9500
C32 C33 1.392(5)
C32 C34 1.524(5)
C34 C37 1.521(5)
C34 C35 1.526(5)
C34 C38 1.543(5)
C35 C39 1.378(5)
C35 C36 1.398(5)
C36 C42 1.395(5)
C37 H37A 0.9800
C37 H37B 0.9800
C37 H37C 0.9800
C38 H38A 0.9800
C38 H38B 0.9800
C38 H38C 0.9800
C39 C40 1.387(5)
C39 H39 0.9500
C40 C41 1.376(5)
C40 H40 0.9500
C41 C42 1.400(5)
C41 H41 0.9500
C42 C43 1.508(5)
C43 C44 1.403(5)
C44 C45 1.419(5)
C45 C46 1.360(5)
C45 H45 0.9500
C46 C47 1.415(5)
C46 H46 0.9500
C47 C51 1.497(5)
C48 C49 1.366(5)
C48 H48 0.9500
C49 C50 1.410(5)
C49 H49 0.9500
C50 C60 1.494(5)
C51 C52 1.400(5)
C51 C56 1.411(5)
C52 C53 1.406(5)
C52 C58 1.507(5)
C53 C54 1.383(5)
C53 H53 0.9500
C54 C55 1.390(5)
C54 C59 1.510(5)
C55 C56 1.390(5)
C55 H55 0.9500
C56 C57 1.513(5)
C57 H57A 0.9800
C57 H57B 0.9800
C57 H57C 0.9800
C58 H58A 0.9800
C58 H58B 0.9800
C58 H58C 0.9800
C59 H59A 0.9800
C59 H59B 0.9800
C59 H59C 0.9800
C60 C65 1.399(5)
C60 C61 1.408(5)
C61 C62 1.393(5)
C61 C66 1.512(5)
C62 C63 1.373(5)
C62 H62 0.9500
C63 C64 1.386(5)
C63 C67 1.511(5)
C64 C65 1.389(5)
C64 H64 0.9500
C65 C68 1.506(5)
C66 H66A 0.9800
C66 H66B 0.9800
C66 H66C 0.9800
C67 H67A 0.9800
C67 H67B 0.9800
C67 H67C 0.9800
C68 H68A 0.9800
C68 H68B 0.9800
C68 H68C 0.9800
C69 H69A 0.9800
C69 H69B 0.9800
C69 H69C 0.9800
C70 H70A 0.9800
C70 H70B 0.9800
C70 H70C 0.9800
C71 H71A 0.9800
C71 H71B 0.9800
C71 H71C 0.9800
C72 H72A 0.9800
C72 H72B 0.9800
C72 H72C 0.9800
C73 H73A 0.9800
C73 H73B 0.9800
C73 H73C 0.9800
C74 H74A 0.9800
C74 H74B 0.9800
C74 H74C 0.9800
O1S C4S 1.490(9)
O1S C1S 1.581(12)
C1S C2S 1.518(13)
C1S H1SA 0.9900
C1S H1SB 0.9900
C2S C3S 1.406(11)
C2S H2SA 0.9900
C2S H2SB 0.9900
C3S C4S 1.529(9)
C3S H3SA 0.9900
C3S H3SB 0.9900
C4S H4SA 0.9900
C4S H4SB 0.9900
O1T C4T 1.513(17)
O1T C1T 1.58(2)
C1T C2T 1.49(2)
C1T H1TA 0.9900
C1T H1TB 0.9900
C2T C3T 1.352(18)
C2T H2TA 0.9900
C2T H2TB 0.9900
C3T C4T 1.539(17)
C3T H3TA 0.9900
C3T H3TB 0.9900
C4T H4TA 0.9900
C4T H4TB 0.9900

loop_
_geom_torsion_atom_site_label_1
_geom_torsion_atom_site_label_2
_geom_torsion_atom_site_label_3
_geom_torsion_atom_site_label_4
_geom_torsion
C50 N3 C75 C43 174.7(3)
Cu2 N3 C75 C43 -8.5(5)
C50 N3 C75 C48 -1.4(4)
Cu2 N3 C75 C48 175.4(2)
C6 C1 C2 N1 -3.3(6)
C28 C1 C2 N1 172.0(3)
C6 C1 C2 C3 174.6(4)
C28 C1 C2 C3 -10.2(5)
C5 N1 C2 C1 178.9(3)
Cu1 N1 C2 C1 -11.8(5)
C5 N1 C2 C3 0.7(4)
Cu1 N1 C2 C3 170.0(2)
C1 C2 C3 C4 -177.9(4)
N1 C2 C3 C4 0.3(4)
C2 C3 C4 C5 -1.2(4)
C2 N1 C5 C4 -1.5(4)
Cu1 N1 C5 C4 -169.3(3)
C2 N1 C5 C10 -179.8(3)
Cu1 N1 C5 C10 12.4(5)
C3 C4 C5 N1 1.7(5)
C3 C4 C5 C10 179.9(4)
C9 N2 C6 C1 -179.8(3)
Cu1 N2 C6 C1 5.4(5)
C9 N2 C6 C7 -0.3(4)
Cu1 N2 C6 C7 -175.2(2)
C2 C1 C6 N2 7.0(6)
C28 C1 C6 N2 -168.4(3)
C2 C1 C6 C7 -172.3(3)
C28 C1 C6 C7 12.3(5)
N2 C6 C7 C8 -0.1(4)
C1 C6 C7 C8 179.3(3)
C6 C7 C8 C9 0.4(4)
C6 N2 C9 C8 0.6(4)
Cu1 N2 C9 C8 174.8(2)
C6 N2 C9 C19 -179.4(3)
Cu1 N2 C9 C19 -5.2(5)
C7 C8 C9 N2 -0.7(4)
C7 C8 C9 C19 179.4(3)
N1 C5 C10 C11 -123.6(4)
C4 C5 C10 C11 58.5(5)
N1 C5 C10 C15 56.5(5)
C4 C5 C10 C15 -121.5(4)
C15 C10 C11 C12 -1.7(5)
C5 C10 C11 C12 178.3(3)
C15 C10 C11 C16 -177.1(3)
C5 C10 C11 C16 2.9(5)
C10 C11 C12 C13 -0.7(5)
C16 C11 C12 C13 174.8(3)
C11 C12 C13 C14 1.7(6)
C11 C12 C13 C17 -177.3(4)
C12 C13 C14 C15 -0.4(5)
C17 C13 C14 C15 178.6(4)
C13 C14 C15 C10 -1.9(5)
C13 C14 C15 C18 178.0(3)
C11 C10 C15 C14 2.9(5)
C5 C10 C15 C14 -177.1(3)
C11 C10 C15 C18 -176.9(3)
C5 C10 C15 C18 3.1(5)
N2 C9 C19 C20 -64.8(5)
C8 C9 C19 C20 115.1(4)
N2 C9 C19 C24 116.2(4)
C8 C9 C19 C24 -63.9(5)
C24 C19 C20 C21 -0.8(5)
C9 C19 C20 C21 -179.8(3)
C24 C19 C20 C25 177.1(3)
C9 C19 C20 C25 -1.9(5)
C19 C20 C21 C22 0.1(6)
C25 C20 C21 C22 -177.8(3)
C20 C21 C22 C23 0.5(6)
C20 C21 C22 C26 -179.9(3)
C21 C22 C23 C24 -0.3(5)
C26 C22 C23 C24 -180.0(3)
C22 C23 C24 C19 -0.3(6)
C22 C23 C24 C27 -178.5(4)
C20 C19 C24 C23 0.9(5)
C9 C19 C24 C23 179.9(3)
C20 C19 C24 C27 179.0(3)
C9 C19 C24 C27 -2.0(5)
C2 C1 C28 C33 84.8(5)
C6 C1 C28 C33 -99.3(4)
C2 C1 C28 C29 -97.6(4)
C6 C1 C28 C29 78.3(4)
C33 C28 C29 C30 2.0(5)
C1 C28 C29 C30 -175.8(3)
C28 C29 C30 C31 2.7(6)
C29 C30 C31 C32 -1.8(6)
C30 C31 C32 C33 -3.7(5)
C30 C31 C32 C34 172.2(3)
C36 O1 C33 C32 26.6(4)
C36 O1 C33 C28 -154.5(3)
C31 C32 C33 O1 -172.5(3)
C34 C32 C33 O1 11.4(5)
C31 C32 C33 C28 8.7(5)
C34 C32 C33 C28 -167.4(3)
C29 C28 C33 O1 173.3(3)
C1 C28 C33 O1 -9.0(5)
C29 C28 C33 C32 -7.8(5)
C1 C28 C33 C32 169.9(3)
C31 C32 C34 C37 20.2(5)
C33 C32 C34 C37 -163.9(3)
C31 C32 C34 C35 144.4(3)
C33 C32 C34 C35 -39.7(4)
C31 C32 C34 C38 -99.7(4)
C33 C32 C34 C38 76.2(4)
C37 C34 C35 C39 -23.2(5)
C32 C34 C35 C39 -147.0(3)
C38 C34 C35 C39 97.5(4)
C37 C34 C35 C36 158.0(3)
C32 C34 C35 C36 34.1(4)
C38 C34 C35 C36 -81.4(4)
C33 O1 C36 C42 145.7(3)
C33 O1 C36 C35 -32.5(4)
C39 C35 C36 C42 3.1(5)
C34 C35 C36 C42 -178.0(3)
C39 C35 C36 O1 -178.8(3)
C34 C35 C36 O1 0.1(5)
C36 C35 C39 C40 0.5(5)
C34 C35 C39 C40 -178.3(3)
C35 C39 C40 C41 -2.5(5)
C39 C40 C41 C42 1.0(5)
O1 C36 C42 C41 177.3(3)
C35 C36 C42 C41 -4.5(5)
O1 C36 C42 C43 -9.0(5)
C35 C36 C42 C43 169.1(3)
C40 C41 C42 C36 2.5(5)
C40 C41 C42 C43 -171.9(3)
N3 C75 C43 C44 4.8(6)
C48 C75 C43 C44 -179.8(4)
N3 C75 C43 C42 -164.3(3)
C48 C75 C43 C42 11.2(5)
C36 C42 C43 C75 -104.6(4)
C41 C42 C43 C75 69.1(4)
C36 C42 C43 C44 85.2(5)
C41 C42 C43 C44 -101.1(4)
C47 N4 C44 C43 -173.5(3)
Cu2 N4 C44 C43 7.2(5)
C47 N4 C44 C45 1.4(4)
Cu2 N4 C44 C45 -177.9(2)
C75 C43 C44 N4 -4.1(6)
C42 C43 C44 N4 164.4(3)
C75 C43 C44 C45 -178.0(4)
C42 C43 C44 C45 -9.5(5)
N4 C44 C45 C46 -0.9(4)
C43 C44 C45 C46 173.8(4)
C44 C45 C46 C47 0.1(4)
C44 N4 C47 C46 -1.4(4)
Cu2 N4 C47 C46 177.8(2)
C44 N4 C47 C51 171.6(3)
Cu2 N4 C47 C51 -9.2(5)
C45 C46 C47 N4 0.8(4)
C45 C46 C47 C51 -171.9(3)
C43 C75 C48 C49 -175.8(3)
N3 C75 C48 C49 0.2(4)
C75 C48 C49 C50 1.0(4)
C75 N3 C50 C49 2.1(4)
Cu2 N3 C50 C49 -174.3(2)
C75 N3 C50 C60 -171.2(3)
Cu2 N3 C50 C60 12.3(5)
C48 C49 C50 N3 -2.0(4)
C48 C49 C50 C60 171.0(3)
N4 C47 C51 C52 121.2(4)
C46 C47 C51 C52 -66.9(5)
N4 C47 C51 C56 -63.6(5)
C46 C47 C51 C56 108.3(4)
C56 C51 C52 C53 0.0(5)
C47 C51 C52 C53 175.3(3)
C56 C51 C52 C58 -179.8(3)
C47 C51 C52 C58 -4.5(5)
C51 C52 C53 C54 0.0(5)
C58 C52 C53 C54 179.8(3)
C52 C53 C54 C55 -0.1(5)
C52 C53 C54 C59 -177.6(3)
C53 C54 C55 C56 0.2(5)
C59 C54 C55 C56 177.8(3)
C54 C55 C56 C51 -0.2(5)
C54 C55 C56 C57 -177.0(3)
C52 C51 C56 C55 0.1(5)
C47 C51 C56 C55 -175.2(3)
C52 C51 C56 C57 176.8(3)
C47 C51 C56 C57 1.5(5)
N3 C50 C60 C65 -116.5(4)
C49 C50 C60 C65 71.2(5)
N3 C50 C60 C61 68.5(5)
C49 C50 C60 C61 -103.7(4)
C65 C60 C61 C62 1.6(6)
C50 C60 C61 C62 176.7(4)
C65 C60 C61 C66 -176.0(4)
C50 C60 C61 C66 -1.0(6)
C60 C61 C62 C63 0.2(6)
C66 C61 C62 C63 177.8(4)
C61 C62 C63 C64 -1.6(6)
C61 C62 C63 C67 178.8(4)
C62 C63 C64 C65 1.2(6)
C67 C63 C64 C65 -179.2(4)
C63 C64 C65 C60 0.5(6)
C63 C64 C65 C68 178.5(4)
C61 C60 C65 C64 -2.0(6)
C50 C60 C65 C64 -176.9(3)
C61 C60 C65 C68 -179.8(3)
C50 C60 C65 C68 5.2(6)
C4S O1S C1S C2S 37.9(10)
O1S C1S C2S C3S -31.6(13)
C1S C2S C3S C4S 15.3(16)
C1S O1S C4S C3S -31.1(9)
C2S C3S C4S O1S 10.2(12)
C4T O1T C1T C2T -18(3)
O1T C1T C2T C3T 47(2)
C1T C2T C3T C4T -53(3)
C1T O1T C4T C3T -8(4)
C2T C3T C4T O1T 33(3)
